data_4325222
loop_
_publ_author_name
'Martha Baskett'
'Armando Paduan-Filho'
'Nei Fernandes Oliveira'
'A. Chandrasekaran'
'Joel T. Mague'
'Paul M. Lahti'

_publ_contact_author_email 'lahti@chem.umass.edu '
_publ_contact_author_fax '1-413-545-4490 '
_publ_contact_author_phone '1-413-545-4890 '
_publ_section_title
;
 Loops, Chains, Sheets, and Networks from Variable Coordination of
 Cu(hfac)2 with a Flexibly Hinged Aminoxyl Radical Ligand
;
_journal_name_full 'Inorganic Chemistry'
_journal_page_first 5060
_journal_page_last 5074
_journal_paper_doi 10.1021/ic200362c
_journal_volume 50
_journal_year 2011
_chemical_formula_sum 'C58 H38 Cu3 F36 N6 O14'
_chemical_formula_weight 1917.56
_chemical_melting_point 390(3)
_chemical_name_systematic
;
 ?
;
_space_group_IT_number 14
_symmetry_cell_setting monoclinic
_symmetry_space_group_name_Hall '-P 2yn'
_symmetry_space_group_name_H-M 'P 1 21/n 1'
_atom_sites_solution_hydrogens geom
_atom_sites_solution_primary direct
_atom_sites_solution_secondary difmap
_audit_creation_method SHELXL-97
_cell_angle_alpha 90.00
_cell_angle_beta 93.1804(5)
_cell_angle_gamma 90.00
_cell_formula_units_Z 2
_cell_length_a 15.1227(2)
_cell_length_b 12.05420(10)
_cell_length_c 20.8771(3)
_cell_measurement_reflns_used 6657
_cell_measurement_temperature 293(2)
_cell_measurement_theta_max 25.03
_cell_measurement_theta_min 4.08
_cell_volume 3799.87(8)
_computing_structure_refinement 'SHELXL-97 (Sheldrick, 1997)'
_computing_structure_solution 'SHELXS-97 (Sheldrick, 1990)'
_diffrn_ambient_temperature 293(2)
_diffrn_measured_fraction_theta_full 0.981
_diffrn_measured_fraction_theta_max 0.981
_diffrn_measurement_device_type 'Nonius KappaCCD area detector'
_diffrn_radiation_monochromator graphite
_diffrn_radiation_source 'fine-focus sealed tube'
_diffrn_radiation_type MoK\a
_diffrn_radiation_wavelength 0.71073
_diffrn_reflns_av_R_equivalents 0.0211
_diffrn_reflns_av_sigmaI/netI 0.0319
_diffrn_reflns_limit_h_max 17
_diffrn_reflns_limit_h_min -17
_diffrn_reflns_limit_k_max 12
_diffrn_reflns_limit_k_min -14
_diffrn_reflns_limit_l_max 24
_diffrn_reflns_limit_l_min -24
_diffrn_reflns_number 12445
_diffrn_reflns_theta_full 25.13
_diffrn_reflns_theta_max 25.13
_diffrn_reflns_theta_min 4.11
_exptl_absorpt_coefficient_mu 0.982
_exptl_absorpt_correction_type none
_exptl_crystal_colour green
_exptl_crystal_density_diffrn 1.676
_exptl_crystal_description block
_exptl_crystal_F_000 1902
_exptl_crystal_size_max 1.50
_exptl_crystal_size_mid 0.30
_exptl_crystal_size_min 0.20
_refine_diff_density_max 0.717
_refine_diff_density_min -0.482
_refine_diff_density_rms 0.064
_refine_ls_extinction_method none
_refine_ls_goodness_of_fit_ref 1.030
_refine_ls_hydrogen_treatment constr
_refine_ls_matrix_type full
_refine_ls_number_parameters 529
_refine_ls_number_reflns 6646
_refine_ls_number_restraints 0
_refine_ls_restrained_S_all 1.030
_refine_ls_R_factor_all 0.0751
_refine_ls_R_factor_gt 0.0562
_refine_ls_shift/su_max 0.000
_refine_ls_shift/su_mean 0.000
_refine_ls_structure_factor_coef Fsqd
_refine_ls_weighting_details 'calc w=1/[\s^2^(Fo^2^)+(0.0832P)^2^+4.7111P] where P=(Fo^2^+2Fc^2^)/3'
_refine_ls_weighting_scheme calc
_refine_ls_wR_factor_gt 0.1474
_refine_ls_wR_factor_ref 0.1665
_reflns_number_gt 5107
_reflns_number_total 6646
_reflns_threshold_expression >2sigma(I)
_cod_data_source_file ic200362c_si_002_06.cif
_cod_data_source_block mb320_293K
_cod_database_code 4325222

loop_
_symmetry_equiv_pos_as_xyz
'x, y, z'
'-x+1/2, y+1/2, -z+1/2'
'-x, -y, -z'
'x-1/2, -y-1/2, z-1/2'

loop_
_atom_site_label
_atom_site_type_symbol
_atom_site_fract_x
_atom_site_fract_y
_atom_site_fract_z
_atom_site_U_iso_or_equiv
_atom_site_adp_type
_atom_site_occupancy
_atom_site_symmetry_multiplicity
_atom_site_calc_flag
_atom_site_refinement_flags
Cu1 Cu 0.38640(3) -0.01113(4) 0.20940(2) 0.05215(18) Uani 1 1 d .
Cu2 Cu 0.0000 0.5000 0.0000 0.0545(2) Uani 1 2 d S
O1 O 0.25536(18) 0.0851(3) 0.20624(13) 0.0635(7) Uani 1 1 d .
O2 O 0.39371(19) 0.0319(3) 0.11925(13) 0.0635(7) Uani 1 1 d .
O3 O 0.31136(19) -0.1386(3) 0.17947(14) 0.0658(7) Uani 1 1 d .
O4 O 0.4993(2) -0.1318(3) 0.20461(17) 0.0831(10) Uani 1 1 d .
O5 O -0.0328(2) 0.6320(3) 0.04680(13) 0.0656(7) Uani 1 1 d .
O6 O 0.0885(2) 0.5796(3) -0.04593(14) 0.0695(8) Uani 1 1 d .
O7 O 0.45485(16) 0.1181(2) 0.24116(11) 0.0540(6) Uani 1 1 d .
N1 N 0.1422(2) 0.4527(3) 0.19887(14) 0.0516(7) Uani 1 1 d .
N2 N 0.5090(2) 0.1698(3) 0.20585(15) 0.0569(8) Uani 1 1 d .
N3 N 0.1088(2) 0.4448(3) 0.08698(15) 0.0566(8) Uani 1 1 d .
C1 C 0.1121(3) 0.1039(5) 0.1621(3) 0.0783(13) Uani 1 1 d .
C2 C 0.2119(3) 0.0864(3) 0.1549(2) 0.0578(10) Uani 1 1 d .
C3 C 0.2413(3) 0.0733(4) 0.0928(2) 0.0653(11) Uani 1 1 d .
H3 H 0.2005 0.0821 0.0581 0.078 Uiso 1 1 calc R
C4 C 0.3276(3) 0.0480(4) 0.08051(19) 0.0646(11) Uani 1 1 d .
C5 C 0.3506(4) 0.0327(6) 0.0108(3) 0.0914(17) Uani 1 1 d .
C6 C 0.2571(4) -0.2749(5) 0.1114(3) 0.0916(16) Uani 1 1 d .
C7 C 0.3354(3) -0.2205(4) 0.1475(2) 0.0676(11) Uani 1 1 d .
C8 C 0.4179(4) -0.2634(4) 0.1420(2) 0.0819(14) Uani 1 1 d .
H8 H 0.4240 -0.3266 0.1171 0.098 Uiso 1 1 calc R
C9 C 0.4938(4) -0.2170(5) 0.1721(2) 0.0801(14) Uani 1 1 d .
C10 C 0.5793(5) -0.2796(8) 0.1661(4) 0.121(3) Uani 1 1 d .
C11 C -0.0586(6) 0.8174(5) 0.0704(3) 0.1007(18) Uani 1 1 d .
C12 C -0.0106(3) 0.7285(4) 0.0323(2) 0.0696(12) Uani 1 1 d .
C13 C 0.0479(4) 0.7595(4) -0.0127(2) 0.0771(14) Uani 1 1 d .
H13 H 0.0568 0.8346 -0.0200 0.093 Uiso 1 1 calc R
C14 C 0.0935(3) 0.6841(5) -0.0472(2) 0.0717(13) Uani 1 1 d .
C15 C 0.1588(5) 0.7252(7) -0.0943(3) 0.114(2) Uani 1 1 d .
C16 C 0.2236(3) 0.4148(3) 0.18937(18) 0.0547(9) Uani 1 1 d .
H16 H 0.2629 0.4052 0.2248 0.066 Uiso 1 1 calc R
C17 C 0.0881(3) 0.4669(3) 0.14665(17) 0.0531(9) Uani 1 1 d .
H17 H 0.0317 0.4944 0.1526 0.064 Uiso 1 1 calc R
C18 C 0.1895(3) 0.4056(4) 0.07903(19) 0.0581(10) Uani 1 1 d .
H18 H 0.2048 0.3881 0.0377 0.070 Uiso 1 1 calc R
C19 C 0.2520(2) 0.3895(3) 0.12924(17) 0.0506(8) Uani 1 1 d .
C20 C 0.3436(3) 0.3506(3) 0.12125(18) 0.0550(9) Uani 1 1 d .
C21 C 0.3855(2) 0.2822(3) 0.16669(18) 0.0538(9) Uani 1 1 d .
H21 H 0.3557 0.2603 0.2024 0.065 Uiso 1 1 calc R
C22 C 0.4717(3) 0.2456(4) 0.15965(19) 0.0568(9) Uani 1 1 d .
C23 C 0.5171(3) 0.2799(5) 0.1068(2) 0.0758(13) Uani 1 1 d .
H23 H 0.5752 0.2573 0.1021 0.091 Uiso 1 1 calc R
C24 C 0.4751(3) 0.3474(5) 0.0617(2) 0.0849(15) Uani 1 1 d .
H24 H 0.5050 0.3695 0.0261 0.102 Uiso 1 1 calc R
C25 C 0.3892(3) 0.3833(4) 0.0681(2) 0.0729(12) Uani 1 1 d .
H25 H 0.3619 0.4291 0.0371 0.088 Uiso 1 1 calc R
C26 C 0.6077(3) 0.1506(5) 0.2197(2) 0.0705(12) Uani 1 1 d .
C27 C 0.6184(3) 0.0844(6) 0.2828(2) 0.0903(17) Uani 1 1 d .
H27A H 0.5902 0.0135 0.2772 0.135 Uiso 1 1 calc R
H27B H 0.5914 0.1245 0.3163 0.135 Uiso 1 1 calc R
H27C H 0.6802 0.0741 0.2941 0.135 Uiso 1 1 calc R
C28 C 0.6527(3) 0.2628(6) 0.2279(3) 0.0974(18) Uani 1 1 d .
H28A H 0.6273 0.3026 0.2622 0.146 Uiso 1 1 calc R
H28B H 0.6444 0.3044 0.1888 0.146 Uiso 1 1 calc R
H28C H 0.7149 0.2522 0.2379 0.146 Uiso 1 1 calc R
C29 C 0.6437(3) 0.0801(5) 0.1654(3) 0.0908(17) Uani 1 1 d .
H29A H 0.6127 0.0106 0.1627 0.136 Uiso 1 1 calc R
H29B H 0.7057 0.0667 0.1742 0.136 Uiso 1 1 calc R
H29C H 0.6350 0.1190 0.1254 0.136 Uiso 1 1 calc R
F1 F 0.0811(3) 0.0328(5) 0.2014(3) 0.1560(19) Uani 1 1 d .
F2 F 0.0635(2) 0.0885(7) 0.1110(2) 0.186(3) Uani 1 1 d .
F3 F 0.0950(3) 0.1986(4) 0.1848(4) 0.185(3) Uani 1 1 d .
F4 F 0.2858(3) 0.0445(6) -0.03050(16) 0.178(2) Uani 1 1 d .
F5 F 0.4174(4) 0.0941(5) -0.00381(19) 0.159(2) Uani 1 1 d .
F6 F 0.3802(4) -0.0685(4) 0.00105(18) 0.1484(18) Uani 1 1 d .
F7 F 0.1967(3) -0.3085(5) 0.1493(2) 0.1596(19) Uani 1 1 d .
F8 F 0.2777(3) -0.3630(4) 0.0767(2) 0.1530(18) Uani 1 1 d .
F9 F 0.2193(3) -0.2064(4) 0.0707(2) 0.1515(19) Uani 1 1 d .
F10 F 0.6023(5) -0.3366(7) 0.2137(4) 0.247(4) Uani 1 1 d .
F11 F 0.5863(4) -0.3346(7) 0.1152(3) 0.239(4) Uani 1 1 d .
F12 F 0.6488(4) -0.2165(6) 0.1650(4) 0.215(3) Uani 1 1 d .
F13 F -0.0208(4) 0.8195(4) 0.12938(17) 0.1383(15) Uani 1 1 d .
F14 F -0.1418(3) 0.7938(4) 0.0760(3) 0.162(2) Uani 1 1 d .
F15 F -0.0539(4) 0.9164(3) 0.0457(2) 0.163(2) Uani 1 1 d .
F16 F 0.1371(4) 0.6963(6) -0.15152(19) 0.205(3) Uani 1 1 d .
F17 F 0.2372(3) 0.6923(6) -0.0796(3) 0.186(3) Uani 1 1 d .
F18 F 0.1642(4) 0.8345(5) -0.0960(3) 0.195(3) Uani 1 1 d .

loop_
_atom_site_aniso_label
_atom_site_aniso_U_11
_atom_site_aniso_U_22
_atom_site_aniso_U_33
_atom_site_aniso_U_23
_atom_site_aniso_U_13
_atom_site_aniso_U_12
Cu1 0.0455(3) 0.0731(3) 0.0372(3) -0.0015(2) -0.00332(19) -0.0021(2)
Cu2 0.0540(4) 0.0683(4) 0.0418(4) 0.0046(3) 0.0075(3) -0.0119(3)
O1 0.0582(16) 0.085(2) 0.0462(15) 0.0003(13) -0.0054(13) -0.0003(14)
O2 0.0563(16) 0.088(2) 0.0457(15) -0.0042(14) 0.0008(13) -0.0023(14)
O3 0.0602(17) 0.079(2) 0.0573(17) -0.0061(15) -0.0071(13) -0.0033(14)
O4 0.0620(19) 0.112(3) 0.073(2) -0.015(2) -0.0128(16) 0.0117(18)
O5 0.0768(19) 0.0717(19) 0.0485(15) 0.0008(13) 0.0056(14) -0.0082(15)
O6 0.0605(18) 0.093(2) 0.0557(17) 0.0101(15) 0.0097(13) -0.0155(16)
O7 0.0423(13) 0.0789(18) 0.0412(13) -0.0035(12) 0.0063(11) -0.0056(12)
N1 0.0473(17) 0.068(2) 0.0389(16) -0.0018(14) -0.0023(13) 0.0009(15)
N2 0.0430(17) 0.085(2) 0.0430(17) -0.0032(16) 0.0074(14) -0.0026(16)
N3 0.0514(19) 0.078(2) 0.0399(17) -0.0009(15) -0.0033(14) -0.0034(16)
C1 0.059(3) 0.092(4) 0.083(3) 0.002(3) -0.005(2) 0.001(3)
C2 0.054(2) 0.064(2) 0.054(2) 0.0039(18) -0.0044(18) -0.0001(18)
C3 0.063(3) 0.085(3) 0.046(2) 0.004(2) -0.0112(19) 0.001(2)
C4 0.070(3) 0.080(3) 0.043(2) -0.002(2) -0.001(2) -0.003(2)
C5 0.090(4) 0.133(5) 0.052(3) -0.005(3) 0.004(3) 0.007(4)
C6 0.109(4) 0.076(3) 0.087(4) -0.003(3) -0.022(3) -0.018(3)
C7 0.082(3) 0.070(3) 0.050(2) 0.004(2) -0.011(2) -0.004(2)
C8 0.097(4) 0.080(3) 0.067(3) -0.011(2) -0.012(3) 0.014(3)
C9 0.083(3) 0.098(4) 0.058(3) -0.004(3) -0.007(2) 0.023(3)
C10 0.093(5) 0.151(7) 0.118(6) -0.021(5) -0.011(4) 0.045(5)
C11 0.138(6) 0.077(4) 0.087(4) -0.006(3) 0.003(4) -0.001(4)
C12 0.083(3) 0.075(3) 0.048(2) 0.005(2) -0.019(2) -0.004(2)
C13 0.097(4) 0.074(3) 0.058(3) 0.014(2) -0.014(3) -0.024(3)
C14 0.061(3) 0.102(4) 0.051(2) 0.018(2) -0.007(2) -0.033(3)
C15 0.109(5) 0.152(6) 0.083(4) 0.026(4) 0.006(4) -0.073(5)
C16 0.051(2) 0.069(2) 0.043(2) -0.0015(17) -0.0038(16) 0.0026(18)
C17 0.045(2) 0.071(2) 0.043(2) 0.0016(17) -0.0029(15) -0.0023(18)
C18 0.061(2) 0.071(3) 0.042(2) -0.0020(17) 0.0053(17) -0.0059(19)
C19 0.050(2) 0.059(2) 0.043(2) -0.0005(16) 0.0005(16) -0.0035(16)
C20 0.051(2) 0.070(2) 0.044(2) -0.0017(18) 0.0053(16) -0.0058(18)
C21 0.049(2) 0.071(2) 0.042(2) -0.0028(17) 0.0094(16) -0.0080(18)
C22 0.045(2) 0.075(3) 0.051(2) -0.0020(19) 0.0065(17) -0.0041(18)
C23 0.057(3) 0.104(4) 0.068(3) 0.013(3) 0.018(2) 0.002(2)
C24 0.070(3) 0.118(4) 0.070(3) 0.028(3) 0.032(2) 0.009(3)
C25 0.067(3) 0.093(3) 0.061(3) 0.015(2) 0.016(2) 0.003(2)
C26 0.041(2) 0.119(4) 0.052(2) 0.001(2) 0.0038(17) -0.001(2)
C27 0.050(3) 0.157(5) 0.063(3) 0.021(3) -0.006(2) 0.006(3)
C28 0.061(3) 0.146(5) 0.085(4) -0.003(3) -0.001(3) -0.037(3)
C29 0.064(3) 0.130(5) 0.081(3) 0.001(3) 0.023(3) 0.024(3)
F1 0.076(2) 0.201(5) 0.194(5) 0.066(4) 0.027(3) -0.018(3)
F2 0.067(2) 0.372(9) 0.116(3) -0.015(4) -0.029(2) 0.034(3)
F3 0.085(3) 0.119(3) 0.355(8) -0.068(4) 0.051(4) 0.009(2)
F4 0.143(4) 0.345(7) 0.0452(18) -0.008(3) -0.007(2) 0.086(4)
F5 0.187(5) 0.214(5) 0.083(2) 0.000(3) 0.055(3) -0.055(4)
F6 0.212(5) 0.158(4) 0.076(2) -0.031(2) 0.020(3) 0.042(4)
F7 0.141(4) 0.190(5) 0.146(4) -0.003(3) -0.004(3) -0.088(4)
F8 0.176(4) 0.114(3) 0.163(4) -0.060(3) -0.040(3) -0.016(3)
F9 0.171(4) 0.121(3) 0.150(4) 0.016(3) -0.108(3) -0.038(3)
F10 0.210(6) 0.315(9) 0.220(7) 0.120(7) 0.052(5) 0.179(7)
F11 0.156(5) 0.348(9) 0.211(6) -0.147(7) -0.024(4) 0.124(6)
F12 0.095(3) 0.214(7) 0.338(10) -0.010(6) 0.037(5) 0.049(4)
F13 0.202(4) 0.139(3) 0.071(2) -0.029(2) -0.007(2) 0.008(3)
F14 0.121(3) 0.139(4) 0.228(6) -0.038(4) 0.025(4) 0.036(3)
F15 0.283(7) 0.084(3) 0.121(3) -0.001(2) 0.019(4) 0.030(3)
F16 0.252(6) 0.304(7) 0.063(2) 0.013(3) 0.038(3) -0.160(6)
F17 0.085(3) 0.300(8) 0.177(5) 0.078(5) 0.048(3) -0.027(4)
F18 0.222(6) 0.144(4) 0.230(6) 0.042(4) 0.105(5) -0.073(4)

loop_
_atom_type_symbol
_atom_type_description
_atom_type_scat_dispersion_real
_atom_type_scat_dispersion_imag
_atom_type_scat_source
C C 0.0033 0.0016 'International Tables Vol C Tables 4.2.6.8 and 6.1.1.4'
H H 0.0000 0.0000 'International Tables Vol C Tables 4.2.6.8 and 6.1.1.4'
N N 0.0061 0.0033 'International Tables Vol C Tables 4.2.6.8 and 6.1.1.4'
O O 0.0106 0.0060 'International Tables Vol C Tables 4.2.6.8 and 6.1.1.4'
F F 0.0171 0.0103 'International Tables Vol C Tables 4.2.6.8 and 6.1.1.4'
Cu Cu 0.3201 1.2651 'International Tables Vol C Tables 4.2.6.8 and 6.1.1.4'

loop_
_geom_angle_atom_site_label_1
_geom_angle_atom_site_label_2
_geom_angle_atom_site_label_3
_geom_angle
_geom_angle_site_symmetry_1
_geom_angle_site_symmetry_3
O2 Cu1 O7 93.28(12) . .
O2 Cu1 O3 87.98(12) . .
O7 Cu1 O3 176.88(12) . .
O2 Cu1 N1 170.58(12) . 2_545
O7 Cu1 N1 89.32(12) . 2_545
O3 Cu1 N1 88.99(13) . 2_545
O2 Cu1 O4 92.59(13) . .
O7 Cu1 O4 98.08(12) . .
O3 Cu1 O4 84.71(13) . .
N1 Cu1 O4 96.01(13) 2_545 .
O2 Cu1 O1 86.17(11) . .
O7 Cu1 O1 92.68(11) . .
O3 Cu1 O1 84.55(12) . .
N1 Cu1 O1 84.66(11) 2_545 .
O4 Cu1 O1 169.22(12) . .
O6 Cu2 O6 180.0(2) 3_565 .
O6 Cu2 O5 87.38(13) 3_565 .
O6 Cu2 O5 92.62(13) . .
O5 Cu2 O5 180.00(14) . 3_565
O6 Cu2 N3 87.32(12) 3_565 .
O6 Cu2 N3 92.68(12) . .
O5 Cu2 N3 91.67(12) . .
O5 Cu2 N3 88.33(12) 3_565 .
N3 Cu2 N3 180.00(19) 3_565 .
C2 O1 Cu1 116.8(3) . .
C4 O2 Cu1 124.7(3) . .
C7 O3 Cu1 126.6(3) . .
C9 O4 Cu1 122.3(3) . .
C12 O5 Cu2 123.9(3) . .
C14 O6 Cu2 123.1(3) . .
N2 O7 Cu1 121.9(2) . .
C17 N1 C16 116.7(3) . .
C17 N1 Cu1 126.0(3) . 2
C16 N1 Cu1 117.3(2) . 2
O7 N2 C22 117.1(3) . .
O7 N2 C26 117.6(3) . .
C22 N2 C26 125.1(3) . .
C18 N3 C17 117.0(3) . .
C18 N3 Cu2 125.6(2) . .
C17 N3 Cu2 117.0(3) . .
F3 C1 F2 108.9(6) . .
F3 C1 F1 105.7(6) . .
F2 C1 F1 102.8(6) . .
F3 C1 C2 112.4(4) . .
F2 C1 C2 114.9(5) . .
F1 C1 C2 111.3(4) . .
O1 C2 C3 128.7(4) . .
O1 C2 C1 113.4(4) . .
C3 C2 C1 118.0(4) . .
C4 C3 C2 123.3(4) . .
O2 C4 C3 129.7(4) . .
O2 C4 C5 112.1(4) . .
C3 C4 C5 118.2(4) . .
F4 C5 F5 110.9(6) . .
F4 C5 F6 104.7(6) . .
F5 C5 F6 102.5(6) . .
F4 C5 C4 115.0(5) . .
F5 C5 C4 112.0(5) . .
F6 C5 C4 110.8(5) . .
F9 C6 F7 107.2(6) . .
F9 C6 F8 105.1(5) . .
F7 C6 F8 105.9(5) . .
F9 C6 C7 110.7(5) . .
F7 C6 C7 112.8(5) . .
F8 C6 C7 114.5(6) . .
O3 C7 C8 129.5(4) . .
O3 C7 C6 111.3(5) . .
C8 C7 C6 119.2(5) . .
C7 C8 C9 123.0(5) . .
O4 C9 C8 127.8(5) . .
O4 C9 C10 115.5(6) . .
C8 C9 C10 116.7(6) . .
F10 C10 F11 110.6(9) . .
F10 C10 F12 98.4(8) . .
F11 C10 F12 100.8(8) . .
F10 C10 C9 114.4(7) . .
F11 C10 C9 116.5(7) . .
F12 C10 C9 114.0(7) . .
F14 C11 F15 108.0(7) . .
F14 C11 F13 106.8(6) . .
F15 C11 F13 108.6(6) . .
F14 C11 C12 112.4(5) . .
F15 C11 C12 113.2(6) . .
F13 C11 C12 107.6(6) . .
O5 C12 C13 127.4(5) . .
O5 C12 C11 112.3(5) . .
C13 C12 C11 120.2(5) . .
C14 C13 C12 122.7(5) . .
O6 C14 C13 128.3(4) . .
O6 C14 C15 112.4(6) . .
C13 C14 C15 119.4(6) . .
F16 C15 F17 109.3(8) . .
F16 C15 F18 105.2(7) . .
F17 C15 F18 105.0(6) . .
F16 C15 C14 112.2(5) . .
F17 C15 C14 111.9(6) . .
F18 C15 C14 112.7(7) . .
N1 C16 C19 123.0(3) . .
N3 C17 N1 125.0(4) . .
N3 C18 C19 123.3(4) . .
C16 C19 C18 115.0(4) . .
C16 C19 C20 120.8(3) . .
C18 C19 C20 124.2(3) . .
C21 C20 C25 119.0(4) . .
C21 C20 C19 120.5(3) . .
C25 C20 C19 120.5(4) . .
C20 C21 C22 120.9(4) . .
C21 C22 C23 119.7(4) . .
C21 C22 N2 118.1(3) . .
C23 C22 N2 122.2(4) . .
C24 C23 C22 119.3(4) . .
C23 C24 C25 121.3(4) . .
C24 C25 C20 119.8(4) . .
C28 C26 N2 108.3(4) . .
C28 C26 C27 109.9(4) . .
N2 C26 C27 107.3(3) . .
C28 C26 C29 113.5(4) . .
N2 C26 C29 109.0(4) . .
C27 C26 C29 108.6(5) . .

loop_
_geom_bond_atom_site_label_1
_geom_bond_atom_site_label_2
_geom_bond_distance
_geom_bond_site_symmetry_2
Cu1 O2 1.961(3) .
Cu1 O7 1.966(3) .
Cu1 O3 1.991(3) .
Cu1 N1 2.034(3) 2_545
Cu1 O4 2.250(3) .
Cu1 O1 2.294(3) .
Cu2 O6 1.943(3) .
Cu2 O5 1.946(3) .
Cu2 N3 2.473(3) .
O1 C2 1.227(5) .
O2 C4 1.266(5) .
O3 C7 1.256(5) .
O4 C9 1.231(6) .
O5 C12 1.253(5) .
O6 C14 1.262(6) .
O7 N2 1.292(4) .
N1 C17 1.337(5) .
N1 C16 1.338(5) .
N1 Cu1 2.034(3) 2
N2 C22 1.422(5) .
N2 C26 1.522(5) .
N3 C18 1.328(5) .
N3 C17 1.328(5) .
C1 F3 1.269(7) .
C1 F2 1.274(6) .
C1 F1 1.293(6) .
C1 C2 1.539(6) .
C2 C3 1.403(6) .
C3 C4 1.378(6) .
C4 C5 1.527(7) .
C5 F4 1.276(7) .
C5 F5 1.301(7) .
C5 F6 1.319(8) .
C6 F9 1.294(7) .
C6 F7 1.306(7) .
C6 F8 1.332(7) .
C6 C7 1.516(7) .
C7 C8 1.362(7) .
C8 C9 1.394(7) .
C9 C10 1.509(8) .
C10 F10 1.242(9) .
C10 F11 1.260(9) .
C10 F12 1.300(10) .
C11 F14 1.302(8) .
C11 F15 1.304(7) .
C11 F13 1.329(7) .
C11 C12 1.540(8) .
C12 C13 1.378(7) .
C13 C14 1.368(7) .
C14 C15 1.516(7) .
C15 F16 1.269(7) .
C15 F17 1.272(9) .
C15 F18 1.321(9) .
C16 C19 1.383(5) .
C18 C19 1.386(5) .
C19 C20 1.480(5) .
C20 C21 1.384(6) .
C20 C25 1.395(6) .
C21 C22 1.391(5) .
C22 C23 1.394(6) .
C23 C24 1.374(7) .
C24 C25 1.383(7) .
C26 C28 1.519(8) .
C26 C27 1.539(7) .
C26 C29 1.541(7) .
